data_2310856
loop_
_publ_author_name
'Fischer, J.'
'Keib, G.'
'Weiss, R.'

_publ_section_title
;
 Structure Cristalline du Fluorotitanate de Cuivre Tetrahydrate, Cu Ti F6
 (H2 O)4
;
_journal_name_full 'Acta Crystallographica (1,1948-23,1967)'
_journal_page_first 338
_journal_page_last 340
_journal_volume 22
_journal_year 1967
_chemical_formula_sum 'Cu F6 H8 O4 Ti'
_chemical_name_systematic 'Cu Ti F6 (H2 O)4'
_space_group_IT_number 14
_symmetry_space_group_name_Hall '-P 2ybc'
_symmetry_space_group_name_H-M 'P 1 21/c 1'
_cell_angle_alpha 90
_cell_angle_beta 104.25
_cell_angle_gamma 90
_cell_formula_units_Z 2
_cell_length_a 5.509
_cell_length_b 9.82
_cell_length_c 7.413
_cell_volume 388.692
_citation_journal_id_ASTM ACCRA9
_cod_data_source_file Fischer_ACCRA9_1967_629.cif
_cod_data_source_block H8Cu1F6O4Ti1
_cod_original_cell_volume 388.6919
_cod_original_formula_sum 'H8 Cu1 F6 O4 Ti1'
_cod_database_code 2310856

loop_
_symmetry_equiv_pos_as_xyz
x,y,z
-x,y+1/2,-z+1/2
-x,-y,-z
x,-y-1/2,z-1/2

loop_
_atom_site_label
_atom_site_type_symbol
_atom_site_fract_x
_atom_site_fract_y
_atom_site_fract_z
_atom_site_occupancy
_atom_site_U_iso_or_equiv
O1 O-2 0.232 0.375 0.423 1 0.0
Cu1 Cu+2 0 0 0 1 0.0
O2 O-2 0.134 0.656 0.387 1 0.0
F2 F-1 0.264 0.382 0.061 1 0.0
Ti1 Ti+4 0.5 0 0.5 1 0.0
F3 F-1 0.382 0.643 0.119 1 0.0
F1 F-1 0.275 0.945 0.282 1 0.0
